data_1010057
loop_
_publ_author_name
'Kolkmeijer, N H'
'Bijvoet, J M'
'Karssen, A'

_publ_section_title
;
Investigation by means of X-Rays of the crystal structure of sodium-
chlorate and sodium-bromate.
;
_journal_coden_ASTM PKNAAU
_journal_name_full
;
Proceedings of the Koninklijke Nederlandse Academie van Wetenschappen
;
_journal_page_first 644
_journal_page_last 653
_journal_volume 23
_journal_year 1920
_chemical_formula_structural 'NA CL O3'
_chemical_formula_sum 'Cl Na O3'
_chemical_name_systematic 'SODIUM CHLORATE'
_space_group_IT_number 198
_symmetry_cell_setting cubic
_symmetry_Int_Tables_number 198
_symmetry_space_group_name_Hall 'P 2ac 2ab 3'
_symmetry_space_group_name_H-M 'P 21 3'
_cell_angle_alpha 90
_cell_angle_beta 90
_cell_angle_gamma 90
_cell_formula_units_Z 4
_cell_length_a 6.55
_cell_length_b 6.55
_cell_length_c 6.55
_cell_volume 281.0
_exptl_crystal_density_meas 2.5
_cod_database_code 1010057

loop_
_symmetry_equiv_pos_as_xyz
x,y,z
y,z,x
z,x,y
1/2+x,1/2-y,-z
1/2+y,1/2-z,-x
1/2+z,1/2-x,-y
-x,1/2+y,1/2-z
-y,1/2+z,1/2-x
-z,1/2+x,1/2-y
1/2-x,-y,1/2+z
1/2-y,-z,1/2+x
1/2-z,-x,1/2+y

loop_
_atom_site_label
_atom_site_type_symbol
_atom_site_symmetry_multiplicity
_atom_site_Wyckoff_symbol
_atom_site_fract_x
_atom_site_fract_y
_atom_site_fract_z
_atom_site_occupancy
_atom_site_attached_hydrogens
_atom_site_calc_flag
Na1 Na1+ 4 a 0.083 0.083 0.083 1. 0 d
Cl1 Cl5+ 4 a 0.417 0.417 0.417 1. 0 d
O1 O2- 12 b 0.5 0.417 0.306 1. 0 d

loop_
_atom_type_symbol
_atom_type_oxidation_number
Na1+ 1.000
Cl5+ 5.000
O2- -2.000

loop_
_cod_related_entry_id
_cod_related_entry_database
_cod_related_entry_code
1 MPOD 1000129
2 MPOD 1000222
